data_7132910
loop_
_publ_author_name
'Soliman, Luc'
'Ramassamy, Elsa'
'Dujarric, Katia'
'Naulet, Guillaume'
'Dechambenoit, Pierre'
'Bock, Harald'
'Durola, Fabien'

_publ_section_title
;
 Coronenes with push-pull geometries from macrocycle-forming Perkin
 condensations.
;
_journal_issue 33
_journal_name_full 'Chemical communications (Cambridge, England)'
_journal_page_first 4439
_journal_page_last 4442
_journal_paper_doi 10.1039/d4cc00935e
_journal_volume 60
_journal_year 2024
_chemical_formula_moiety 'C36 H28 O8'
_chemical_formula_sum 'C36 H28 O8'
_chemical_formula_weight 588.58
_space_group_crystal_system triclinic
_space_group_IT_number 2
_space_group_name_Hall '-P 1'
_space_group_name_H-M_alt 'P -1'
_atom_sites_solution_hydrogens geom
_audit_creation_method SHELXL-2014/7
_audit_update_record
;
2024-02-25 deposited with the CCDC.	2024-03-26 downloaded from the CCDC.
;
_cell_angle_alpha 86.662(4)
_cell_angle_beta 82.997(4)
_cell_angle_gamma 76.021(3)
_cell_formula_units_Z 2
_cell_length_a 6.9314(5)
_cell_length_b 13.7810(9)
_cell_length_c 16.0680(12)
_cell_measurement_reflns_used 8699
_cell_measurement_temperature 298(2)
_cell_measurement_theta_max 22.29
_cell_measurement_theta_min 2.56
_cell_volume 1477.62(18)
_computing_cell_refinement 'Bruker SAINT'
_computing_data_collection 'Bruker APEX2'
_computing_data_reduction 'Bruker SAINT'
_computing_structure_refinement 'SHELXL-2014/7 (Sheldrick, 2014)'
_computing_structure_solution 'SHELXS-2013 (Sheldrick, 2013)'
_diffrn_ambient_temperature 298(2)
_diffrn_measured_fraction_theta_full 0.994
_diffrn_measured_fraction_theta_max 0.994
_diffrn_measurement_device_type 'Bruker APEX-II Quasar'
_diffrn_measurement_method 'phi and omega scans'
_diffrn_radiation_type MoK\a
_diffrn_radiation_wavelength 0.71073
_diffrn_reflns_av_R_equivalents 0.1040
_diffrn_reflns_av_unetI/netI 0.0350
_diffrn_reflns_Laue_measured_fraction_full 0.994
_diffrn_reflns_Laue_measured_fraction_max 0.994
_diffrn_reflns_limit_h_max 7
_diffrn_reflns_limit_h_min -7
_diffrn_reflns_limit_k_max 15
_diffrn_reflns_limit_k_min -15
_diffrn_reflns_limit_l_max 17
_diffrn_reflns_limit_l_min -17
_diffrn_reflns_number 109471
_diffrn_reflns_point_group_measured_fraction_full 0.994
_diffrn_reflns_point_group_measured_fraction_max 0.994
_diffrn_reflns_theta_full 23.412
_diffrn_reflns_theta_max 23.412
_diffrn_reflns_theta_min 1.959
_diffrn_source 'Incoatec microfocus sealed tube'
_exptl_absorpt_coefficient_mu 0.094
_exptl_absorpt_correction_T_max 0.7449
_exptl_absorpt_correction_T_min 0.6087
_exptl_absorpt_correction_type multi-scan
_exptl_absorpt_process_details SADABS
_exptl_crystal_colour yellow
_exptl_crystal_density_diffrn 1.323
_exptl_crystal_density_meas ?
_exptl_crystal_description plate
_exptl_crystal_F_000 616
_exptl_crystal_size_max 0.400
_exptl_crystal_size_mid 0.100
_exptl_crystal_size_min 0.030
_refine_diff_density_max 0.334
_refine_diff_density_min -0.275
_refine_diff_density_rms 0.046
_refine_ls_extinction_method none
_refine_ls_goodness_of_fit_ref 1.097
_refine_ls_hydrogen_treatment riding
_refine_ls_matrix_type full
_refine_ls_number_parameters 401
_refine_ls_number_reflns 4305
_refine_ls_number_restraints 1
_refine_ls_restrained_S_all 1.103
_refine_ls_R_factor_all 0.1091
_refine_ls_R_factor_gt 0.0620
_refine_ls_shift/su_max 0.000
_refine_ls_shift/su_mean 0.000
_refine_ls_structure_factor_coef Fsqd
_refine_ls_weighting_details 'w=1/[\s^2^(Fo^2^)+(0.0805P)^2^+1.5560P] where P=(Fo^2^+2Fc^2^)/3'
_refine_ls_weighting_scheme calc
_refine_ls_wR_factor_gt 0.1785
_refine_ls_wR_factor_ref 0.2076
_reflns_Friedel_coverage 0.000
_reflns_number_gt 2610
_reflns_number_total 4305
_reflns_threshold_expression 'I > 2\s(I)'
_cod_data_source_file d4cc00935e2.cif
_cod_data_source_block shelx_CCDC1
_cod_depositor_comments
;
The following automatic conversions were performed:

data item '_exptl_crystal_density_meas' value 'not measured' was
changed to '?' -- the value is perceived as not measured.

Automatic conversion script
Id: cif_fix_values 8170 2020-07-09 18:12:32Z antanas 

 Adding full bibliography for 7132909--7132910.cif.
;
_cod_database_code 7132910
_shelx_shelxl_version_number 2014/7
_shelx_space_group_comment
;
The symmetry employed for this shelxl refinement is uniquely defined
by the following loop, which should always be used as a source of
symmetry information in preference to the above space-group names.
They are only intended as comments.
;
_shelx_estimated_absorpt_t_min 0.964
_shelx_estimated_absorpt_t_max 0.997

loop_
_space_group_symop_operation_xyz
'x, y, z'
'-x, -y, -z'

loop_
_atom_site_label
_atom_site_type_symbol
_atom_site_fract_x
_atom_site_fract_y
_atom_site_fract_z
_atom_site_U_iso_or_equiv
_atom_site_adp_type
_atom_site_occupancy
_atom_site_site_symmetry_order
_atom_site_calc_flag
_atom_site_refinement_flags_posn
_atom_site_refinement_flags_adp
_atom_site_refinement_flags_occupancy
_atom_site_disorder_assembly
_atom_site_disorder_group
O4 O 0.8906(4) 0.91335(19) 0.37802(18) 0.0588(8) Uani 1 1 d . . . . .
O8 O 0.3402(4) 0.5864(2) 0.85578(16) 0.0659(9) Uani 1 1 d . . . . .
O3 O 0.6177(5) 0.9409(2) 0.3113(2) 0.0871(11) Uani 1 1 d . . . . .
O5 O 0.3084(6) 0.8072(2) 0.77447(19) 0.0839(11) Uani 1 1 d . . . . .
O7 O 0.6340(5) 0.4774(3) 0.86575(18) 0.0860(11) Uani 1 1 d . . . . .
O2 O 0.9749(5) 0.7952(3) 0.21254(19) 0.0839(10) Uani 1 1 d . . . . .
C6 C 0.7967(5) 0.4739(2) 0.4432(2) 0.0355(8) Uani 1 1 d . . . . .
C3 C 0.6611(4) 0.6224(2) 0.5669(2) 0.0325(8) Uani 1 1 d . . . . .
C13 C 0.5925(5) 0.6969(3) 0.6274(2) 0.0374(9) Uani 1 1 d . . . . .
C15 C 0.5687(5) 0.5668(3) 0.7355(2) 0.0420(9) Uani 1 1 d . . . . .
C10 C 0.6932(5) 0.7527(2) 0.4581(2) 0.0372(9) Uani 1 1 d . . . . .
C4 C 0.6822(5) 0.5193(2) 0.5905(2) 0.0335(8) Uani 1 1 d . . . . .
C5 C 0.7492(5) 0.4452(2) 0.5287(2) 0.0353(8) Uani 1 1 d . . . . .
O6 O 0.5888(6) 0.7392(3) 0.8337(2) 0.1033(13) Uani 1 1 d . . . . .
C2 C 0.7104(5) 0.6506(2) 0.4811(2) 0.0340(8) Uani 1 1 d . . . . .
O1 O 0.7725(6) 0.7130(3) 0.1648(2) 0.1010(13) Uani 1 1 d . . . . .
C11 C 0.6243(5) 0.8249(3) 0.5209(2) 0.0429(9) Uani 1 1 d . . . . .
H11 H 0.6121 0.8922 0.5062 0.051 Uiso 1 1 calc R U . . .
C19 C 0.7690(5) 0.3428(3) 0.5518(2) 0.0418(9) Uani 1 1 d . . . . .
C1 C 0.7771(5) 0.5763(2) 0.4193(2) 0.0347(8) Uani 1 1 d . . . . .
C9 C 0.7456(5) 0.7789(3) 0.3720(2) 0.0428(9) Uani 1 1 d . . . . .
C14 C 0.5437(5) 0.6663(3) 0.7122(2) 0.0424(9) Uani 1 1 d . . . . .
C16 C 0.6367(5) 0.4907(3) 0.6752(2) 0.0393(9) Uani 1 1 d . . . . .
C7 C 0.8225(5) 0.6035(3) 0.3340(2) 0.0410(9) Uani 1 1 d . . . . .
C12 C 0.5756(5) 0.7985(3) 0.6019(2) 0.0436(9) Uani 1 1 d . . . . .
H12 H 0.5303 0.8479 0.6415 0.052 Uiso 1 1 calc R U . . .
C22 C 0.8644(5) 0.3992(3) 0.3822(2) 0.0421(9) Uani 1 1 d . . . . .
C8 C 0.8026(5) 0.7075(3) 0.3120(2) 0.0451(9) Uani 1 1 d . . . . .
C28 C 0.7405(6) 0.8866(3) 0.3496(3) 0.0528(10) Uani 1 1 d . . . . .
C17 C 0.6551(6) 0.3875(3) 0.6961(2) 0.0485(10) Uani 1 1 d . . . . .
H17 H 0.6226 0.3678 0.7514 0.058 Uiso 1 1 calc R U . . .
C23 C 0.9120(5) 0.4295(3) 0.2984(2) 0.0483(10) Uani 1 1 d . . . . .
H23 H 0.9587 0.3810 0.2581 0.058 Uiso 1 1 calc R U . . .
C18 C 0.7192(5) 0.3171(3) 0.6367(3) 0.0486(10) Uani 1 1 d . . . . .
H18 H 0.7308 0.2501 0.6525 0.058 Uiso 1 1 calc R U . . .
C21 C 0.8814(5) 0.2979(3) 0.4072(3) 0.0499(10) Uani 1 1 d . . . . .
H21 H 0.9239 0.2488 0.3673 0.060 Uiso 1 1 calc R U . . .
C24 C 0.8919(6) 0.5265(3) 0.2750(2) 0.0508(10) Uani 1 1 d . . . . .
H24 H 0.9242 0.5434 0.2190 0.061 Uiso 1 1 calc R U . . .
C20 C 0.8370(5) 0.2708(3) 0.4884(3) 0.0500(10) Uani 1 1 d . . . . .
H20 H 0.8515 0.2034 0.5030 0.060 Uiso 1 1 calc R U . . .
C25 C 0.8439(7) 0.7381(3) 0.2222(3) 0.0634(12) Uani 1 1 d . . . . .
C31 C 0.4625(8) 0.7461(4) 0.7754(3) 0.0620(12) Uani 1 1 d . . . . .
C34 C 0.5225(7) 0.5373(3) 0.8257(2) 0.0581(11) Uani 1 1 d . . . . .
C29 C 0.9169(7) 1.0140(3) 0.3570(3) 0.0747(14) Uani 1 1 d . . . . .
H29A H 0.8847 1.0334 0.3004 0.090 Uiso 1 1 calc R U . . .
H29B H 0.8286 1.0614 0.3953 0.090 Uiso 1 1 calc R U . . .
C35 C 0.2741(8) 0.5679(5) 0.9436(3) 0.0967(18) Uani 1 1 d . . . . .
H35A H 0.3535 0.5921 0.9798 0.116 Uiso 1 1 calc R U . . .
H35B H 0.2877 0.4968 0.9552 0.116 Uiso 1 1 calc R U . . .
C30 C 1.1232(8) 1.0141(4) 0.3635(5) 0.122(3) Uani 1 1 d . . . . .
H30A H 1.1512 0.9992 0.4205 0.182 Uiso 1 1 calc R U . . .
H30B H 1.1457 1.0788 0.3465 0.182 Uiso 1 1 calc R U . . .
H30C H 1.2097 0.9644 0.3277 0.182 Uiso 1 1 calc R U . . .
C36 C 0.0607(9) 0.6226(6) 0.9584(4) 0.123(2) Uani 1 1 d . . . . .
H36A H 0.0503 0.6931 0.9498 0.184 Uiso 1 1 calc R U . . .
H36B H 0.0084 0.6094 1.0149 0.184 Uiso 1 1 calc R U . . .
H36C H -0.0146 0.6007 0.9199 0.184 Uiso 1 1 calc R U . . .
C26 C 1.0140(15) 0.8341(7) 0.1273(4) 0.163(4) Uani 1 1 d D . . . .
H26A H 1.0405 0.7807 0.0876 0.196 Uiso 1 1 calc R U . . .
H26B H 0.8994 0.8852 0.1125 0.196 Uiso 1 1 calc R U . . .
C32 C 0.5217(16) 0.8084(7) 0.9029(5) 0.176(4) Uani 1 1 d . . . . .
H32A H 0.3795 0.8380 0.9041 0.212 Uiso 1 1 calc R U . . .
H32B H 0.5458 0.7730 0.9560 0.212 Uiso 1 1 calc R U . . .
C33 C 0.625(2) 0.8800(9) 0.8907(8) 0.277(8) Uani 1 1 d . . . . .
H33A H 0.6348 0.9058 0.9438 0.415 Uiso 1 1 calc R U . . .
H33B H 0.5565 0.9331 0.8559 0.415 Uiso 1 1 calc R U . . .
H33C H 0.7564 0.8522 0.8637 0.415 Uiso 1 1 calc R U . . .
C27 C 1.185(2) 0.8753(13) 0.1259(7) 0.368(12) Uani 1 1 d D . . . .
H27A H 1.1454 0.9467 0.1185 0.551 Uiso 1 1 calc R U . . .
H27B H 1.2825 0.8482 0.0802 0.551 Uiso 1 1 calc R U . . .
H27C H 1.2424 0.8588 0.1778 0.551 Uiso 1 1 calc R U . . .

loop_
_atom_site_aniso_label
_atom_site_aniso_U_11
_atom_site_aniso_U_22
_atom_site_aniso_U_33
_atom_site_aniso_U_23
_atom_site_aniso_U_13
_atom_site_aniso_U_12
O4 0.0513(17) 0.0433(16) 0.085(2) 0.0145(14) -0.0146(15) -0.0184(13)
O8 0.0555(19) 0.100(2) 0.0366(16) 0.0064(15) -0.0030(13) -0.0099(17)
O3 0.065(2) 0.067(2) 0.129(3) 0.036(2) -0.041(2) -0.0108(17)
O5 0.089(3) 0.073(2) 0.067(2) -0.0106(16) 0.0120(18) 0.017(2)
O7 0.082(2) 0.109(3) 0.0509(18) 0.0169(18) -0.0174(17) 0.009(2)
O2 0.102(3) 0.099(2) 0.058(2) 0.0172(17) 0.0054(18) -0.049(2)
C6 0.0221(18) 0.040(2) 0.046(2) -0.0068(17) -0.0108(15) -0.0070(15)
C3 0.0187(17) 0.039(2) 0.040(2) -0.0031(16) -0.0053(14) -0.0072(14)
C13 0.0250(19) 0.045(2) 0.043(2) -0.0077(18) -0.0051(16) -0.0090(16)
C15 0.030(2) 0.057(2) 0.039(2) 0.0013(18) -0.0107(16) -0.0080(17)
C10 0.0270(19) 0.039(2) 0.048(2) 0.0012(17) -0.0065(16) -0.0108(15)
C4 0.0197(18) 0.038(2) 0.044(2) -0.0017(16) -0.0081(15) -0.0064(14)
C5 0.0215(18) 0.039(2) 0.048(2) -0.0014(17) -0.0104(16) -0.0082(15)
O6 0.097(3) 0.135(3) 0.083(2) -0.061(2) -0.019(2) -0.020(2)
C2 0.0198(18) 0.041(2) 0.044(2) -0.0057(17) -0.0062(15) -0.0087(15)
O1 0.133(3) 0.132(3) 0.052(2) 0.011(2) -0.028(2) -0.054(3)
C11 0.037(2) 0.033(2) 0.059(3) -0.0014(18) -0.0042(18) -0.0083(16)
C19 0.0250(19) 0.039(2) 0.064(3) -0.0012(19) -0.0181(17) -0.0066(16)
C1 0.0212(18) 0.043(2) 0.041(2) -0.0060(17) -0.0063(15) -0.0066(15)
C9 0.030(2) 0.049(2) 0.050(2) 0.0085(19) -0.0092(17) -0.0121(17)
C14 0.033(2) 0.053(2) 0.041(2) -0.0089(18) -0.0057(16) -0.0057(17)
C16 0.0278(19) 0.046(2) 0.044(2) 0.0040(18) -0.0115(16) -0.0075(16)
C7 0.0277(19) 0.054(2) 0.043(2) -0.0033(18) -0.0051(16) -0.0115(17)
C12 0.035(2) 0.040(2) 0.057(3) -0.0107(18) -0.0042(18) -0.0077(17)
C22 0.0247(19) 0.047(2) 0.056(3) -0.0148(19) -0.0119(17) -0.0061(16)
C8 0.034(2) 0.061(3) 0.042(2) 0.003(2) -0.0058(17) -0.0152(18)
C28 0.038(2) 0.052(2) 0.065(3) 0.009(2) -0.003(2) -0.007(2)
C17 0.043(2) 0.053(3) 0.050(2) 0.009(2) -0.0095(18) -0.0117(19)
C23 0.034(2) 0.056(3) 0.054(3) -0.020(2) -0.0080(18) -0.0047(18)
C18 0.039(2) 0.041(2) 0.067(3) 0.015(2) -0.016(2) -0.0115(18)
C21 0.033(2) 0.047(2) 0.071(3) -0.020(2) -0.015(2) -0.0020(17)
C24 0.041(2) 0.074(3) 0.040(2) -0.010(2) -0.0042(18) -0.017(2)
C20 0.040(2) 0.035(2) 0.078(3) -0.005(2) -0.021(2) -0.0078(17)
C25 0.067(3) 0.070(3) 0.055(3) 0.010(2) -0.006(2) -0.023(2)
C31 0.068(3) 0.070(3) 0.047(3) -0.009(2) 0.000(2) -0.016(3)
C34 0.052(3) 0.079(3) 0.041(2) 0.001(2) -0.010(2) -0.010(2)
C29 0.065(3) 0.042(3) 0.114(4) 0.011(2) -0.001(3) -0.014(2)
C35 0.097(4) 0.140(5) 0.040(3) 0.011(3) 0.011(3) -0.014(4)
C30 0.071(4) 0.065(3) 0.234(8) 0.003(4) -0.011(4) -0.032(3)
C36 0.099(5) 0.176(7) 0.074(4) -0.011(4) 0.031(3) -0.015(5)
C26 0.256(10) 0.198(8) 0.068(4) 0.025(5) 0.023(5) -0.146(8)
C32 0.229(11) 0.178(9) 0.137(7) -0.103(7) -0.003(6) -0.064(8)
C33 0.322(18) 0.195(11) 0.331(18) -0.174(12) 0.027(13) -0.090(12)
C27 0.59(3) 0.47(2) 0.145(10) 0.007(12) 0.094(14) -0.40(3)

loop_
_atom_type_symbol
_atom_type_description
_atom_type_scat_dispersion_real
_atom_type_scat_dispersion_imag
_atom_type_scat_source
C C 0.0033 0.0016 'International Tables Vol C Tables 4.2.6.8 and 6.1.1.4'
H H 0.0000 0.0000 'International Tables Vol C Tables 4.2.6.8 and 6.1.1.4'
O O 0.0106 0.0060 'International Tables Vol C Tables 4.2.6.8 and 6.1.1.4'

loop_
_geom_angle_atom_site_label_1
_geom_angle_atom_site_label_2
_geom_angle_atom_site_label_3
_geom_angle
_geom_angle_site_symmetry_1
_geom_angle_site_symmetry_3
_geom_angle_publ_flag
C28 O4 C29 118.1(3) . . ?
C34 O8 C35 117.6(3) . . ?
C25 O2 C26 115.2(4) . . ?
C1 C6 C22 120.1(3) . . ?
C1 C6 C5 120.3(3) . . ?
C22 C6 C5 119.5(3) . . ?
C13 C3 C4 120.5(3) . . ?
C13 C3 C2 119.8(3) . . ?
C4 C3 C2 119.7(3) . . ?
C3 C13 C12 119.0(3) . . ?
C3 C13 C14 118.3(3) . . ?
C12 C13 C14 122.6(3) . . ?
C14 C15 C16 121.2(3) . . ?
C14 C15 C34 119.8(3) . . ?
C16 C15 C34 119.1(3) . . ?
C2 C10 C11 118.6(3) . . ?
C2 C10 C9 118.6(3) . . ?
C11 C10 C9 122.8(3) . . ?
C16 C4 C5 120.0(3) . . ?
C16 C4 C3 120.1(3) . . ?
C5 C4 C3 119.9(3) . . ?
C19 C5 C4 120.1(3) . . ?
C19 C5 C6 119.9(3) . . ?
C4 C5 C6 120.1(3) . . ?
C31 O6 C32 116.2(5) . . ?
C10 C2 C1 120.1(3) . . ?
C10 C2 C3 119.7(3) . . ?
C1 C2 C3 120.3(3) . . ?
C12 C11 C10 121.8(3) . . ?
C12 C11 H11 119.1 . . ?
C10 C11 H11 119.1 . . ?
C18 C19 C5 118.4(3) . . ?
C18 C19 C20 123.1(3) . . ?
C5 C19 C20 118.5(4) . . ?
C6 C1 C7 119.6(3) . . ?
C6 C1 C2 119.7(3) . . ?
C7 C1 C2 120.7(3) . . ?
C8 C9 C10 121.2(3) . . ?
C8 C9 C28 120.7(3) . . ?
C10 C9 C28 118.0(3) . . ?
C15 C14 C13 121.2(3) . . ?
C15 C14 C31 120.8(3) . . ?
C13 C14 C31 118.0(3) . . ?
C4 C16 C17 118.6(3) . . ?
C4 C16 C15 118.6(3) . . ?
C17 C16 C15 122.8(3) . . ?
C1 C7 C24 118.6(3) . . ?
C1 C7 C8 118.3(3) . . ?
C24 C7 C8 123.1(3) . . ?
C11 C12 C13 121.1(3) . . ?
C11 C12 H12 119.5 . . ?
C13 C12 H12 119.5 . . ?
C23 C22 C21 122.5(3) . . ?
C23 C22 C6 118.3(3) . . ?
C21 C22 C6 119.1(4) . . ?
C9 C8 C7 121.1(3) . . ?
C9 C8 C25 119.8(4) . . ?
C7 C8 C25 119.2(4) . . ?
O3 C28 O4 124.6(4) . . ?
O3 C28 C9 124.8(4) . . ?
O4 C28 C9 110.7(3) . . ?
C18 C17 C16 121.1(4) . . ?
C18 C17 H17 119.5 . . ?
C16 C17 H17 119.5 . . ?
C24 C23 C22 122.0(4) . . ?
C24 C23 H23 119.0 . . ?
C22 C23 H23 119.0 . . ?
C17 C18 C19 121.8(3) . . ?
C17 C18 H18 119.1 . . ?
C19 C18 H18 119.1 . . ?
C20 C21 C22 121.3(4) . . ?
C20 C21 H21 119.4 . . ?
C22 C21 H21 119.4 . . ?
C23 C24 C7 121.3(4) . . ?
C23 C24 H24 119.3 . . ?
C7 C24 H24 119.3 . . ?
C21 C20 C19 121.7(4) . . ?
C21 C20 H20 119.1 . . ?
C19 C20 H20 119.1 . . ?
O1 C25 O2 123.4(4) . . ?
O1 C25 C8 125.0(4) . . ?
O2 C25 C8 111.5(4) . . ?
O5 C31 O6 124.4(4) . . ?
O5 C31 C14 125.3(4) . . ?
O6 C31 C14 110.3(4) . . ?
O7 C34 O8 124.2(4) . . ?
O7 C34 C15 125.1(4) . . ?
O8 C34 C15 110.7(3) . . ?
C30 C29 O4 108.2(4) . . ?
C30 C29 H29A 110.1 . . ?
O4 C29 H29A 110.1 . . ?
C30 C29 H29B 110.1 . . ?
O4 C29 H29B 110.1 . . ?
H29A C29 H29B 108.4 . . ?
O8 C35 C36 106.6(4) . . ?
O8 C35 H35A 110.4 . . ?
C36 C35 H35A 110.4 . . ?
O8 C35 H35B 110.4 . . ?
C36 C35 H35B 110.4 . . ?
H35A C35 H35B 108.6 . . ?
C29 C30 H30A 109.5 . . ?
C29 C30 H30B 109.5 . . ?
H30A C30 H30B 109.5 . . ?
C29 C30 H30C 109.5 . . ?
H30A C30 H30C 109.5 . . ?
H30B C30 H30C 109.5 . . ?
C35 C36 H36A 109.5 . . ?
C35 C36 H36B 109.5 . . ?
H36A C36 H36B 109.5 . . ?
C35 C36 H36C 109.5 . . ?
H36A C36 H36C 109.5 . . ?
H36B C36 H36C 109.5 . . ?
C27 C26 O2 106.8(7) . . ?
C27 C26 H26A 110.4 . . ?
O2 C26 H26A 110.4 . . ?
C27 C26 H26B 110.4 . . ?
O2 C26 H26B 110.4 . . ?
H26A C26 H26B 108.6 . . ?
C33 C32 O6 108.0(9) . . ?
C33 C32 H32A 110.1 . . ?
O6 C32 H32A 110.1 . . ?
C33 C32 H32B 110.1 . . ?
O6 C32 H32B 110.1 . . ?
H32A C32 H32B 108.4 . . ?
C32 C33 H33A 109.5 . . ?
C32 C33 H33B 109.5 . . ?
H33A C33 H33B 109.5 . . ?
C32 C33 H33C 109.5 . . ?
H33A C33 H33C 109.5 . . ?
H33B C33 H33C 109.5 . . ?
C26 C27 H27A 109.5 . . ?
C26 C27 H27B 109.5 . . ?
H27A C27 H27B 109.5 . . ?
C26 C27 H27C 109.5 . . ?
H27A C27 H27C 109.5 . . ?
H27B C27 H27C 109.5 . . ?

loop_
_geom_bond_atom_site_label_1
_geom_bond_atom_site_label_2
_geom_bond_distance
_geom_bond_site_symmetry_2
_geom_bond_publ_flag
O4 C28 1.323(5) . ?
O4 C29 1.458(5) . ?
O8 C34 1.329(5) . ?
O8 C35 1.457(5) . ?
O3 C28 1.195(5) . ?
O5 C31 1.190(5) . ?
O7 C34 1.202(5) . ?
O2 C25 1.329(5) . ?
O2 C26 1.460(6) . ?
C6 C1 1.419(5) . ?
C6 C22 1.419(5) . ?
C6 C5 1.429(5) . ?
C3 C13 1.411(5) . ?
C3 C4 1.427(5) . ?
C3 C2 1.433(5) . ?
C13 C12 1.416(5) . ?
C13 C14 1.429(5) . ?
C15 C14 1.375(5) . ?
C15 C16 1.425(5) . ?
C15 C34 1.500(5) . ?
C10 C2 1.415(5) . ?
C10 C11 1.416(5) . ?
C10 C9 1.434(5) . ?
C4 C16 1.414(5) . ?
C4 C5 1.421(5) . ?
C5 C19 1.416(5) . ?
O6 C31 1.343(5) . ?
O6 C32 1.465(7) . ?
C2 C1 1.423(5) . ?
O1 C25 1.203(5) . ?
C11 C12 1.356(5) . ?
C11 H11 0.9300 . ?
C19 C18 1.413(5) . ?
C19 C20 1.420(5) . ?
C1 C7 1.419(5) . ?
C9 C8 1.373(5) . ?
C9 C28 1.500(5) . ?
C14 C31 1.499(6) . ?
C16 C17 1.421(5) . ?
C7 C24 1.420(5) . ?
C7 C8 1.433(5) . ?
C12 H12 0.9300 . ?
C22 C23 1.410(5) . ?
C22 C21 1.410(5) . ?
C8 C25 1.493(6) . ?
C17 C18 1.358(5) . ?
C17 H17 0.9300 . ?
C23 C24 1.347(5) . ?
C23 H23 0.9300 . ?
C18 H18 0.9300 . ?
C21 C20 1.355(5) . ?
C21 H21 0.9300 . ?
C24 H24 0.9300 . ?
C20 H20 0.9300 . ?
C29 C30 1.447(7) . ?
C29 H29A 0.9700 . ?
C29 H29B 0.9700 . ?
C35 C36 1.486(8) . ?
C35 H35A 0.9700 . ?
C35 H35B 0.9700 . ?
C30 H30A 0.9600 . ?
C30 H30B 0.9600 . ?
C30 H30C 0.9600 . ?
C36 H36A 0.9600 . ?
C36 H36B 0.9600 . ?
C36 H36C 0.9600 . ?
C26 C27 1.432(9) . ?
C26 H26A 0.9700 . ?
C26 H26B 0.9700 . ?
C32 C33 1.344(13) . ?
C32 H32A 0.9700 . ?
C32 H32B 0.9700 . ?
C33 H33A 0.9600 . ?
C33 H33B 0.9600 . ?
C33 H33C 0.9600 . ?
C27 H27A 0.9600 . ?
C27 H27B 0.9600 . ?
C27 H27C 0.9600 . ?
